data_1541961
loop_
_publ_author_name
'Burchard, G.'
'Ruedorff, W.'

_publ_section_title
;
 Polynaere Oxide A5 B3 O14 mit Chiolithstruktur
;
_journal_name_full 'Zeitschrift fuer Anorganische und Allgemeine Chemie'
_journal_page_first 79
_journal_page_last 90
_journal_volume 445
_journal_year 1978
_chemical_formula_sum 'Ca2 Dy3 O14 Sb3'
_chemical_name_systematic 'Ca2 Dy3 Sb3 O14'
_space_group_IT_number 128
_symmetry_space_group_name_Hall '-P 4 2n'
_symmetry_space_group_name_H-M 'P 4/m n c'
_cell_angle_alpha 90
_cell_angle_beta 90
_cell_angle_gamma 90
_cell_formula_units_Z 2
_cell_length_a 7.403
_cell_length_b 7.403
_cell_length_c 10.468
_cell_volume 573.693
_citation_journal_id_ASTM ZAACAB
_cod_data_source_file Burchard_ZAACAB_1978_1576.cif
_cod_data_source_block Ca2Dy3O14Sb3
_cod_original_cell_volume 573.6926
_cod_database_code 1541961

loop_
_symmetry_equiv_pos_as_xyz
x,y,z
-y,x,z
-x,-y,z
y,-x,z
x+1/2,-y+1/2,-z+1/2
y+1/2,x+1/2,-z+1/2
-x+1/2,y+1/2,-z+1/2
-y+1/2,-x+1/2,-z+1/2
-x,-y,-z
y,-x,-z
x,y,-z
-y,x,-z
-x-1/2,y-1/2,z-1/2
-y-1/2,-x-1/2,z-1/2
x-1/2,-y-1/2,z-1/2
y-1/2,x-1/2,z-1/2

loop_
_atom_site_label
_atom_site_type_symbol
_atom_site_fract_x
_atom_site_fract_y
_atom_site_fract_z
_atom_site_occupancy
_atom_site_U_iso_or_equiv
Sb2 Sb+5 0 0.5 0 1 0.0
Dy1 Dy+3 0.275 0.775 0.25 0.75 0.0
O2 O-2 0.08 0.27 0 1 0.0
O3 O-2 0.21 0.535 0.12 1 0.0
O1 O-2 0 0 0.185 1 0.0
Sb1 Sb+5 0 0 0 1 0.0
Ca2 Ca+2 0.275 0.775 0.25 0.25 0.0
Ca1 Ca+2 0 0 0.5 1 0.0
